data_2008233
loop_
_publ_author_name
'Aubry, Andre '
'Del Duca, Valerio'
'Pedone, Carlo'
'Zerkout, Said'
'Marraud, Michel'

_publ_contact_author
;
  Dr Andre Aubry
  (LCM3B) Goupe Biocristallographie,
  UPRESA n\% 7036,
  Universite Henri Poincare, Nancy 1, Faculte des Sciences,
  B.P. 239, 54506 Vandoeuvre les Nancy CEDEX, France
;
_publ_section_title
;
 Dipeptide (<i>Z</i>)-Pro-\y[CO-N(NH~2~)]-Ala-NH^<i>i^</i>Pr
;
_journal_issue 3
_journal_name_full 'Acta Crystallographica Section C'
_journal_page_first 439
_journal_page_last 441
_journal_paper_doi 10.1107/S0108270198013675
_journal_volume 55
_journal_year 1999
_chemical_formula_sum 'C19 H28 N4 O4'
_chemical_formula_weight 376.45
_chemical_name_common Z-Pro\y[CO-N(NH2)]-Ala-NH^i^Pr
_chemical_name_systematic
;
 ?
;
_space_group_IT_number 5
_symmetry_cell_setting monoclinic
_symmetry_space_group_name_Hall 'C 2y'
_symmetry_space_group_name_H-M 'C 1 2 1'
_audit_creation_method SHELXL
_cell_angle_alpha 90.00
_cell_angle_beta 107.260(10)
_cell_angle_gamma 90.00
_cell_formula_units_Z 4
_cell_length_a 30.968(2)
_cell_length_b 6.003(2)
_cell_length_c 11.394(2)
_cell_measurement_reflns_used 25
_cell_measurement_temperature 293(2)
_cell_measurement_theta_max 30
_cell_measurement_theta_min 20
_cell_volume 2022.8(8)
_computing_cell_refinement 'CAD-4 Software'
_computing_data_collection 'CAD-4 Software (Enraf-Nonius, 1989)'
_computing_data_reduction 'PROCESS in MolEN (Fair, 1990)'
_computing_molecular_graphics 'ORTEP (Johnson, 1970)'
_computing_structure_refinement 'SHELXL-93 (Sheldrick, 1993)'
_computing_structure_solution 'SHELXS-86 (Sheldrick, 1985)'
_diffrn_ambient_temperature 293(2)
_diffrn_measurement_device 'Enraf-Nonius CAD-4'
_diffrn_measurement_method '\w/2\q scans'
_diffrn_radiation_monochromator graphite
_diffrn_radiation_source 'fine-focus sealed tube'
_diffrn_radiation_type 'Cu K\a'
_diffrn_radiation_wavelength 1.54180
_diffrn_reflns_av_R_equivalents 0.0000
_diffrn_reflns_av_sigmaI/netI 0.0550
_diffrn_reflns_limit_h_max 36
_diffrn_reflns_limit_h_min 0
_diffrn_reflns_limit_k_max 6
_diffrn_reflns_limit_k_min 0
_diffrn_reflns_limit_l_max 13
_diffrn_reflns_limit_l_min -13
_diffrn_reflns_number 1704
_diffrn_reflns_theta_max 69.79
_diffrn_reflns_theta_min 2.99
_diffrn_standards_decay_% 0
_diffrn_standards_interval_time 90
_diffrn_standards_number 2
_exptl_absorpt_coefficient_mu 0.719
_exptl_absorpt_correction_type none
_exptl_crystal_colour colourless
_exptl_crystal_density_diffrn 1.236
_exptl_crystal_density_meas ?
_exptl_crystal_description prism
_exptl_crystal_F_000 808
_exptl_crystal_size_max .3
_exptl_crystal_size_mid .2
_exptl_crystal_size_min .1
_refine_diff_density_max .171
_refine_diff_density_min -.209
_refine_ls_abs_structure_details 'Flack (1983)'
_refine_ls_abs_structure_Flack 0.6(7)
_refine_ls_extinction_coef 0.0019(3)
_refine_ls_extinction_method 'SHELXL93 (Sheldrick, 1993)'
_refine_ls_goodness_of_fit_all 0.971
_refine_ls_goodness_of_fit_obs 1.078
_refine_ls_hydrogen_treatment mixed
_refine_ls_matrix_type full
_refine_ls_number_parameters 253
_refine_ls_number_reflns 1657
_refine_ls_number_restraints 3
_refine_ls_restrained_S_all 1.170
_refine_ls_restrained_S_obs 1.076
_refine_ls_R_factor_all 0.0925
_refine_ls_R_factor_obs 0.0543
_refine_ls_shift/esd_max 0.018
_refine_ls_shift/esd_mean 0.002
_refine_ls_structure_factor_coef Fsqd
_refine_ls_weighting_details 'w  = 1/[s^2^(Fo^2^)+(0.0546P)^2^+2.1592P] where P=(Fo^2^+2Fc^2^)/3'
_refine_ls_weighting_scheme calc
_refine_ls_wR_factor_all 0.1588
_refine_ls_wR_factor_obs 0.1163
_reflns_number_observed 1155
_reflns_number_total 1704
_reflns_observed_criterion >2sigma(I)
_cod_data_source_file cf1278.cif
_cod_data_source_block pro
_cod_depositor_comments
;
The following automatic conversions were performed:

'_exptl_crystal_density_meas' value 'not measured' was changed to '?'
- the value is perceived as not measured.

Automatic conversion script
Id: cif_fix_values 3008 2015-01-20 13:52:24Z robertas 

The following automatic conversions were performed:

'_refine_ls_weighting_scheme' value 'calc w =
1/[s^2^(Fo^2^)+(0.0546P)^2^+2.1592P] where P=(Fo^2^+2Fc^2^)/3' was
changed to 'calc'. New tag '_refine_ls_weighting_details' was
created. The value of the new tag was set to 'w =
1/[s^2^(Fo^2^)+(0.0546P)^2^+2.1592P] where P=(Fo^2^+2Fc^2^)/3'.

Automatic conversion script
Id: cif_fix_values 3143 2015-03-26 13:38:13Z robertas 
;
_cod_original_cell_volume 2022.7(8)
_cod_original_sg_symbol_H-M 'C 2'
_cod_database_code 2008233
_cod_database_fobs_code 2008233

loop_
_symmetry_equiv_pos_as_xyz
'x, y, z'
'-x, y, -z'
'x+1/2, y+1/2, z'
'-x+1/2, y+1/2, -z'

loop_
_atom_site_aniso_label
_atom_site_aniso_U_11
_atom_site_aniso_U_22
_atom_site_aniso_U_33
_atom_site_aniso_U_12
_atom_site_aniso_U_13
_atom_site_aniso_U_23
CZ1 0.048(3) 0.056(4) 0.056(3) 0.010(3) 0.016(3) 0.002(3)
CZ2 0.086(5) 0.082(7) 0.075(5) 0.015(5) 0.023(4) 0.012(4)
CZ3 0.091(6) 0.095(7) 0.122(7) -0.027(6) 0.053(6) -0.005(6)
CZ4 0.052(4) 0.135(10) 0.114(7) 0.005(6) 0.019(5) -0.026(7)
CZ5 0.064(5) 0.112(8) 0.092(5) 0.040(5) 0.010(4) 0.014(6)
CZ6 0.068(4) 0.060(5) 0.087(5) 0.024(4) 0.029(4) 0.015(4)
CZ7 0.055(4) 0.089(6) 0.085(4) 0.015(4) 0.017(3) -0.026(5)
OZ1 0.051(2) 0.062(3) 0.083(3) 0.020(2) 0.021(2) 0.003(2)
CZ8 0.032(3) 0.070(5) 0.054(3) 0.013(3) 0.004(3) -0.001(4)
OZ2 0.068(3) 0.081(4) 0.060(2) 0.017(3) 0.029(2) 0.013(3)
N1 0.044(2) 0.058(3) 0.050(3) 0.015(3) 0.015(2) 0.006(3)
C1A 0.035(3) 0.054(4) 0.050(3) 0.008(3) 0.007(2) -0.001(3)
C1B 0.060(4) 0.069(5) 0.050(3) 0.012(4) 0.015(3) 0.004(4)
C1G 0.085(5) 0.074(5) 0.068(4) 0.006(5) 0.034(4) 0.013(4)
C1D 0.045(3) 0.057(4) 0.060(3) 0.002(3) 0.003(3) 0.011(4)
C'1 0.049(3) 0.044(4) 0.043(3) 0.000(3) 0.014(2) 0.002(3)
O1 0.068(3) 0.041(3) 0.063(3) 0.006(2) 0.002(2) -0.001(2)
N2 0.041(3) 0.041(3) 0.052(3) 0.001(2) -0.001(2) -0.006(3)
N'2 0.059(3) 0.038(4) 0.079(4) -0.001(3) 0.009(3) -0.008(3)
C2A 0.047(3) 0.043(4) 0.044(3) 0.006(3) 0.007(3) 0.006(3)
C2B 0.052(3) 0.074(5) 0.065(4) 0.005(4) 0.015(3) 0.016(4)
C'2 0.054(3) 0.067(5) 0.049(3) 0.000(4) 0.013(3) -0.002(3)
O2 0.091(3) 0.139(6) 0.054(2) -0.037(4) 0.027(2) -0.015(3)
NT 0.052(3) 0.099(5) 0.058(3) -0.020(3) 0.026(3) -0.019(3)
CT 0.064(4) 0.152(10) 0.081(5) -0.039(6) 0.040(4) -0.024(6)
CT1 0.191(12) 0.140(11) 0.182(11) -0.057(10) 0.112(10) 0.019(10)
CT2 0.068(5) 0.178(11) 0.148(7) -0.015(7) 0.051(5) -0.029(8)

loop_
_atom_site_label
_atom_site_fract_x
_atom_site_fract_y
_atom_site_fract_z
_atom_site_U_iso_or_equiv
_atom_site_thermal_displace_type
_atom_site_calc_flag
_atom_site_refinement_flags
_atom_site_occupancy
_atom_site_disorder_group
_atom_site_type_symbol
CZ1 0.2800(2) 0.2679(15) 0.2091(5) 0.053(2) Uani d . 1 . C
CZ2 0.2593(3) 0.0700(18) 0.2134(7) 0.081(2) Uani d . 1 . C
H1 0.2755(3) -0.0447(18) 0.2617(7) 0.106 Uiso calc R 1 . H
CZ3 0.2151(3) 0.037(2) 0.1480(8) 0.098(3) Uani d . 1 . C
H2 0.2014(3) -0.099(2) 0.1548(8) 0.127 Uiso calc R 1 . H
CZ4 0.1904(3) 0.198(2) 0.0727(9) 0.101(3) Uani d . 1 . C
H3 0.1604(3) 0.174(2) 0.0274(9) 0.132 Uiso calc R 1 . H
CZ5 0.2110(3) 0.392(2) 0.0665(7) 0.092(3) Uani d . 1 . C
H4 0.1950(3) 0.504(2) 0.0150(7) 0.119 Uiso calc R 1 . H
CZ6 0.2551(2) 0.4311(15) 0.1340(6) 0.070(2) Uani d . 1 . C
H5 0.2682(2) 0.5689(15) 0.1290(6) 0.091 Uiso calc R 1 . H
CZ7 0.3282(2) 0.3084(17) 0.2801(6) 0.077(2) Uani d . 1 . C
H6 0.3325(2) 0.4653(17) 0.3006(6) 0.100 Uiso calc R 1 . H
H7 0.3356(2) 0.2245(17) 0.3562(6) 0.100 Uiso calc R 1 . H
OZ1 0.35807(13) 0.2426(12) 0.2097(4) 0.0651(13) Uani d . 1 . O
CZ8 0.3805(2) 0.0470(16) 0.2392(6) 0.054(2) Uani d . 1 . C
OZ2 0.37701(13) -0.0744(12) 0.3223(4) 0.0674(13) Uani d . 1 . O
N1 0.40451(14) 0.0070 0.1635(4) 0.0502(12) Uani d . 1 . N
C1A 0.4335(2) -0.1899(15) 0.1778(4) 0.0475(15) Uani d . 1 . C
H8 0.4169(2) -0.3253(15) 0.1859(4) 0.062 Uiso calc R 1 . H
C1B 0.4460(2) -0.1908(16) 0.0573(5) 0.060(2) Uani d . 1 . C
H9 0.4761(2) -0.2516(16) 0.0699(5) 0.078 Uiso calc R 1 . H
H10 0.4246(2) -0.2785(16) -0.0050(5) 0.078 Uiso calc R 1 . H
C1G 0.4443(2) 0.0486(17) 0.0201(6) 0.073(2) Uani d . 1 . C
H11 0.4377(2) 0.0621(17) -0.0683(6) 0.095 Uiso calc R 1 . H
H12 0.4730(2) 0.1214(17) 0.0591(6) 0.095 Uiso calc R 1 . H
C1D 0.4069(2) 0.1514(14) 0.0628(5) 0.057(2) Uani d . 1 . C
H14 0.4143(2) 0.3031(14) 0.0910(5) 0.074 Uiso calc R 1 . H
H13 0.3784(2) 0.1514(14) -0.0027(5) 0.074 Uiso calc R 1 . H
C'1 0.4753(2) -0.1609(15) 0.2875(5) 0.0454(14) Uani d . 1 . C
O1 0.48580(14) 0.0166(12) 0.3405(4) 0.0612(12) Uani d . 1 . O
N2 0.50174(14) -0.3442(13) 0.3257(4) 0.0480(13) Uani d . 1 . N
N'2 0.4914(2) -0.5349(12) 0.2475(5) 0.0611(15) Uani d D 1 . N
H15 0.5153(12) -0.544(13) 0.222(5) 0.079 Uiso d D 1 . H
H16 0.486(2) -0.634(9) 0.297(5) 0.079 Uiso d D 1 . H
C2A 0.5460(2) -0.3193(13) 0.4116(5) 0.0458(14) Uani d . 1 . C
H17 0.5449(2) -0.1987(13) 0.4686(5) 0.060 Uiso calc R 1 . H
C2B 0.5616(2) -0.5323(15) 0.4865(5) 0.064(2) Uani d . 1 . C
H18 0.5402(2) -0.5716(15) 0.5289(5) 0.084 Uiso calc R 1 . H
H19 0.5907(2) -0.5074(15) 0.5452(5) 0.084 Uiso calc R 1 . H
H20 0.5638(2) -0.6513(15) 0.4323(5) 0.084 Uiso calc R 1 . H
C'2 0.5798(2) -0.2573(15) 0.3457(5) 0.057(2) Uani d . 1 . C
O2 0.57266(15) -0.2996(14) 0.2370(4) 0.094(2) Uani d . 1 . O
NT 0.6182(2) -0.1637(14) 0.4136(4) 0.068(2) Uani d D 1 . N
H21 0.6159(19) -0.112(12) 0.497(3) 0.088 Uiso d D 1 . H
CT 0.6555(2) -0.110(2) 0.3637(7) 0.095(3) Uani d . 1 . C
H22 0.6494(2) -0.181(2) 0.2832(7) 0.124 Uiso calc R 1 . H
CT1 0.6579(4) 0.136(2) 0.3459(12) 0.159(5) Uani d . 1 . C
H23 0.6297(4) 0.188(2) 0.2918(12) 0.206 Uiso calc R 1 . H
H24 0.6818(4) 0.169(2) 0.3107(12) 0.206 Uiso calc R 1 . H
H25 0.6639(4) 0.210(2) 0.4238(12) 0.206 Uiso calc R 1 . H
CT2 0.6983(2) -0.209(3) 0.4478(8) 0.127(4) Uani d . 1 . C
H28 0.6944(2) -0.366(3) 0.4551(8) 0.165 Uiso calc R 1 . H
H29 0.7049(2) -0.141(3) 0.5275(8) 0.165 Uiso calc R 1 . H
H30 0.7229(2) -0.182(3) 0.4144(8) 0.165 Uiso calc R 1 . H

loop_
_atom_type_symbol
_atom_type_description
_atom_type_scat_dispersion_real
_atom_type_scat_dispersion_imag
_atom_type_scat_source
O O .0492 .0322 'International Tables Vol C Tables 4.2.6.8 and 6.1.1.4'
N N .0311 .0180 'International Tables Vol C Tables 4.2.6.8 and 6.1.1.4'
C C .0181 .0091 'International Tables Vol C Tables 4.2.6.8 and 6.1.1.4'
H H .0000 .0000 'International Tables Vol C Tables 4.2.6.8 and 6.1.1.4'

loop_
_geom_angle_atom_site_label_1
_geom_angle_atom_site_label_2
_geom_angle_atom_site_label_3
_geom_angle
CZ2 CZ1 CZ6 117.4(6)
CZ2 CZ1 CZ7 122.1(6)
CZ6 CZ1 CZ7 120.5(7)
CZ3 CZ2 CZ1 121.2(8)
CZ3 CZ2 H1 119.4(6)
CZ1 CZ2 H1 119.4(4)
CZ2 CZ3 CZ4 121.3(9)
CZ2 CZ3 H2 119.3(6)
CZ4 CZ3 H2 119.3(6)
CZ5 CZ4 CZ3 117.6(8)
CZ5 CZ4 H3 121.2(5)
CZ3 CZ4 H3 121.2(6)
CZ4 CZ5 CZ6 121.9(8)
CZ4 CZ5 H4 119.1(5)
CZ6 CZ5 H4 119.1(5)
CZ5 CZ6 CZ1 120.5(8)
CZ5 CZ6 H5 119.7(6)
CZ1 CZ6 H5 119.7(4)
OZ1 CZ7 CZ1 110.9(5)
OZ1 CZ7 H6 109.5(4)
CZ1 CZ7 H6 109.5(4)
OZ1 CZ7 H7 109.5(4)
CZ1 CZ7 H7 109.5(4)
H6 CZ7 H7 108.1
CZ8 OZ1 CZ7 117.6(5)
OZ2 CZ8 N1 126.4(6)
OZ2 CZ8 OZ1 123.5(5)
N1 CZ8 OZ1 110.0(6)
CZ8 N1 C1D 125.2(5)
CZ8 N1 C1A 121.4(5)
C1D N1 C1A 113.3(4)
N1 C1A C'1 110.1(5)
N1 C1A C1B 102.3(5)
C'1 C1A C1B 110.8(4)
N1 C1A H8 111.1(3)
C'1 C1A H8 111.1(4)
C1B C1A H8 111.1(4)
C1G C1B C1A 104.6(5)
C1G C1B H9 110.8(4)
C1A C1B H9 110.8(3)
C1G C1B H10 110.8(4)
C1A C1B H10 110.8(3)
H9 C1B H10 108.9
C1B C1G C1D 105.5(6)
C1B C1G H11 110.6(4)
C1D C1G H11 110.6(3)
C1B C1G H12 110.6(4)
C1D C1G H12 110.6(4)
H11 C1G H12 108.8
N1 C1D C1G 103.4(5)
N1 C1D H14 111.1(3)
C1G C1D H14 111.1(4)
N1 C1D H13 111.1(3)
C1G C1D H13 111.1(3)
H14 C1D H13 109.0
O1 C'1 N2 120.0(5)
O1 C'1 C1A 123.0(6)
N2 C'1 C1A 117.1(5)
C'1 N2 N'2 116.4(4)
C'1 N2 C2A 119.7(5)
N'2 N2 C2A 120.1(5)
N2 N'2 H15 102.(5)
N2 N'2 H16 101.(5)
H15 N'2 H16 121.(7)
N2 C2A C'2 110.5(4)
N2 C2A C2B 111.9(5)
C'2 C2A C2B 109.4(5)
N2 C2A H17 108.3(3)
C'2 C2A H17 108.3(4)
C2B C2A H17 108.3(3)
C2A C2B H18 109.5(3)
C2A C2B H19 109.5(3)
H18 C2B H19 109.5
C2A C2B H20 109.5(3)
H18 C2B H20 109.5
H19 C2B H20 109.5
O2 C'2 NT 122.5(6)
O2 C'2 C2A 120.9(6)
NT C'2 C2A 116.6(5)
C'2 NT CT 122.5(5)
C'2 NT H21 112.(3)
CT NT H21 125.(4)
NT CT CT1 110.4(8)
NT CT CT2 108.1(7)
CT1 CT CT2 113.9(9)
NT CT H22 108.1(4)
CT1 CT H22 108.1(6)
CT2 CT H22 108.1(5)
CT CT1 H23 109.5(7)
CT CT1 H24 109.5(6)
H23 CT1 H24 109.5
CT CT1 H25 109.5(6)
H23 CT1 H25 109.5
H24 CT1 H25 109.5
CT CT2 H28 109.5(6)
CT CT2 H29 109.5(5)
H28 CT2 H29 109.5
CT CT2 H30 109.5(4)
H28 CT2 H30 109.5
H29 CT2 H30 109.5

loop_
_geom_bond_atom_site_label_1
_geom_bond_atom_site_label_2
_geom_bond_site_symmetry_2
_geom_bond_distance
_geom_bond_publ_flag
CZ1 CZ2 . 1.358(10) ?
CZ1 CZ6 . 1.378(9) ?
CZ1 CZ7 . 1.491(8) ?
CZ2 CZ3 . 1.366(10) ?
CZ2 H1 . 0.93 ?
CZ3 CZ4 . 1.369(12) ?
CZ3 H2 . 0.93 ?
CZ4 CZ5 . 1.339(12) ?
CZ4 H3 . 0.93 ?
CZ5 CZ6 . 1.373(10) ?
CZ5 H4 . 0.93 ?
CZ6 H5 . 0.93 ?
CZ7 OZ1 . 1.447(7) ?
CZ7 H6 . 0.97 ?
CZ7 H7 . 0.97 ?
OZ1 CZ8 . 1.355(8) ?
CZ8 OZ2 . 1.225(7) ?
CZ8 N1 . 1.318(7) ?
N1 C1D . 1.457(7) ?
N1 C1A . 1.463(8) ?
C1A C'1 . 1.519(7) ?
C1A C1B . 1.534(7) ?
C1A H8 . 0.98 ?
C1B C1G . 1.495(10) ?
C1B H9 . 0.97 ?
C1B H10 . 0.97 ?
C1G C1D . 1.516(8) ?
C1G H11 . 0.97 ?
C1G H12 . 0.97 ?
C1D H14 . 0.97 ?
C1D H13 . 0.97 ?
C'1 O1 . 1.221(8) ?
C'1 N2 . 1.364(7) ?
N2 N'2 . 1.428(7) ?
N2 C2A . 1.436(6) ?
N'2 H15 . 0.874(11) ?
N'2 H16 . 0.868(11) ?
C2A C'2 . 1.504(8) ?
C2A C2B . 1.534(8) ?
C2A H17 . 0.98 ?
C2B H18 . 0.96 ?
C2B H19 . 0.96 ?
C2B H20 . 0.96 ?
C'2 O2 . 1.219(6) ?
C'2 NT . 1.336(7) ?
NT CT . 1.467(8) ?
NT H21 . 1.024(11) ?
CT CT1 . 1.493(14) ?
CT CT2 . 1.508(12) ?
CT H22 . 0.98 ?
CT1 H23 . 0.96 ?
CT1 H24 . 0.96 ?
CT1 H25 . 0.96 ?
CT2 H28 . 0.96 ?
CT2 H29 . 0.96 ?
CT2 H30 . 0.96 ?

loop_
_geom_hbond_atom_site_label_D
_geom_hbond_atom_site_label_H
_geom_hbond_atom_site_label_A
_geom_hbond_site_symmetry_A
_geom_hbond_distance_DH
_geom_hbond_distance_HA
_geom_hbond_distance_DA
_geom_hbond_angle_DHA
N'2 H15 O2 . 0.874(11) 2.27(6) 2.920(7) 131(6)
N'2 H16 O1 1_545 0.868(11) 2.16(4) 2.918(7) 146(7)
NT H21 OZ2 2_656 1.024(11) 2.01(2) 3.016(6) 165(6)

loop_
_geom_torsion_atom_site_label_1
_geom_torsion_atom_site_label_2
_geom_torsion_atom_site_label_3
_geom_torsion_atom_site_label_4
_geom_torsion
_geom_torsion_publ_flag
CZ6 CZ1 CZ2 CZ3 -1.6(11) ?
CZ7 CZ1 CZ2 CZ3 179.8(7) ?
CZ1 CZ2 CZ3 CZ4 2.2(12) ?
CZ2 CZ3 CZ4 CZ5 -0.9(13) ?
CZ3 CZ4 CZ5 CZ6 -0.9(13) ?
CZ4 CZ5 CZ6 CZ1 1.5(12) ?
CZ2 CZ1 CZ6 CZ5 -0.2(10) ?
CZ7 CZ1 CZ6 CZ5 178.5(6) ?
CZ2 CZ1 CZ7 OZ1 88.5(8) ?
CZ6 CZ1 CZ7 OZ1 -90.2(8) ?
CZ1 CZ7 OZ1 CZ8 -102.8(7) ?
CZ7 OZ1 CZ8 OZ2 -0.7(8) ?
CZ7 OZ1 CZ8 N1 177.2(5) ?
OZ2 CZ8 N1 C1D 177.9(6) ?
OZ1 CZ8 N1 C1D 0.1(7) ?
OZ2 CZ8 N1 C1A -4.6(9) ?
OZ1 CZ8 N1 C1A 177.5(4) yes
CZ8 N1 C1A C'1 -73.4(6) yes
C1D N1 C1A C'1 104.4(5) ?
CZ8 N1 C1A C1B 168.7(5) ?
C1D N1 C1A C1B -13.5(6) ?
N1 C1A C1B C1G 28.5(6) yes
C'1 C1A C1B C1G -88.9(7) ?
C1A C1B C1G C1D -33.5(7) yes
CZ8 N1 C1D C1G 171.1(6) ?
C1A N1 C1D C1G -6.6(6) yes
C1B C1G C1D N1 24.8(7) yes
N1 C1A C'1 O1 -11.3(7) ?
C1B C1A C'1 O1 101.2(7) ?
N1 C1A C'1 N2 169.1(5) yes
C1B C1A C'1 N2 -78.4(7) ?
O1 C'1 N2 N'2 -170.2(5) ?
C1A C'1 N2 N'2 9.4(7) ?
O1 C'1 N2 C2A -12.1(8) ?
C1A C'1 N2 C2A 167.5(5) yes
C'1 N2 C2A C'2 -83.5(7) yes
N'2 N2 C2A C'2 73.7(7) ?
C'1 N2 C2A C2B 154.3(5) ?
N'2 N2 C2A C2B -48.4(7) ?
N2 C2A C'2 O2 -22.7(9) ?
C2B C2A C'2 O2 100.9(7) ?
N2 C2A C'2 NT 160.1(6) yes
C2B C2A C'2 NT -76.3(8) ?
O2 C'2 NT CT -1.7(12) ?
C2A C'2 NT CT 175.5(8) yes
C'2 NT CT CT1 106.2(10) ?
C'2 NT CT CT2 -128.5(8) ?

loop_
_cod_related_entry_id
_cod_related_entry_database
_cod_related_entry_code
1 ChemSpider 21183180
